data_7002992
loop_
_publ_author_name
'Clarke, Antonia J.'
'Yamamoto, Natsuho'
'Jensen, Paul'
'Hambley, Trevor W.'

_publ_section_title
;
 Iron(iii) complexes of fluorescent hydroxamate ligands: preparation,
 properties, and cellular processing
;
_journal_issue 48
_journal_name_full 'Dalton Transactions'
_journal_page_first 10787
_journal_page_last 10798
_journal_paper_doi 10.1039/b914368h
_journal_year 2009
_chemical_formula_moiety 'C16 H16 N2 O4'
_chemical_formula_sum 'C16 H16 N2 O4'
_chemical_formula_weight 300.31
_chemical_name_systematic
;
?
;
_space_group_IT_number 14
_symmetry_cell_setting monoclinic
_symmetry_Int_Tables_number 14
_symmetry_space_group_name_Hall '-P 2ybc'
_symmetry_space_group_name_H-M 'P 1 21/c 1'
_atom_sites_solution_hydrogens geom
_atom_sites_solution_primary direct
_atom_sites_solution_secondary difmap
_audit_creation_method SHELXL-97
_cell_angle_alpha 90.00
_cell_angle_beta 105.452(2)
_cell_angle_gamma 90.00
_cell_formula_units_Z 4
_cell_length_a 12.0319(4)
_cell_length_b 8.4492(3)
_cell_length_c 13.5644(5)
_cell_measurement_reflns_used 7421
_cell_measurement_temperature 150(2)
_cell_measurement_theta_max 33.73
_cell_measurement_theta_min 2.87
_cell_volume 1329.11(8)
_computing_cell_refinement 'SAINT Ver. 7.23A (Bruker-AXS, 2005)'
_computing_data_collection 'APEX2 Ver. 2.1-3 (Bruker-AXS, 2007)'
_computing_data_reduction 'SAINT Ver. 7.23A'
_computing_molecular_graphics
;
X-Seed (Barbour, 2001), SHELXTL Ver. 6.14 (Bruker-AXS, 2003)
;
_computing_publication_material 'modiCIFer-12162005 (Guzei, 2005)'
_computing_structure_refinement 'SHELXL-97 (Sheldrick, 1997)'
_computing_structure_solution 'SHELXS-97 (Sheldrick, 1990)'
_diffrn_ambient_temperature 150(2)
_diffrn_crystal_treatment
;
attached with Exxon Paratone N, to a short length
of fibre supported on a thin piece of copper wire
inserted in a copper mounting pin. The crystal was
quenched in a cold nitrogen gas stream from an
Oxford Cryosystems Cryostream.
;
_diffrn_measured_fraction_theta_full 0.998
_diffrn_measured_fraction_theta_max 0.998
_diffrn_measurement_device_type 'Bruker-Nonius FR591 Kappa APEX II'
_diffrn_measurement_method '\f and \w'
_diffrn_radiation_monochromator graphite
_diffrn_radiation_source 'fine-focus rotating anode'
_diffrn_radiation_type MoK\a
_diffrn_radiation_wavelength 0.71073
_diffrn_reflns_av_R_equivalents 0.0368
_diffrn_reflns_av_sigmaI/netI 0.0313
_diffrn_reflns_limit_h_max 18
_diffrn_reflns_limit_h_min -18
_diffrn_reflns_limit_k_max 13
_diffrn_reflns_limit_k_min -13
_diffrn_reflns_limit_l_max 21
_diffrn_reflns_limit_l_min -21
_diffrn_reflns_number 28088
_diffrn_reflns_theta_full 33.78
_diffrn_reflns_theta_max 33.78
_diffrn_reflns_theta_min 2.87
_diffrn_standards_number 0
_exptl_absorpt_coefficient_mu 0.109
_exptl_absorpt_correction_T_max 0.998
_exptl_absorpt_correction_T_min 0.902
_exptl_absorpt_correction_type multi-scan
_exptl_absorpt_process_details
;
SADABS Ver. 2004/1 (Bruker-AXS, 2004)
;
_exptl_crystal_colour yellow
_exptl_crystal_density_diffrn 1.501
_exptl_crystal_density_method 'not measured'
_exptl_crystal_description plate
_exptl_crystal_F_000 632
_exptl_crystal_size_max 0.26
_exptl_crystal_size_mid 0.16
_exptl_crystal_size_min 0.02
_refine_diff_density_max 0.586
_refine_diff_density_min -0.301
_refine_diff_density_rms 0.062
_refine_ls_extinction_method none
_refine_ls_goodness_of_fit_ref 1.025
_refine_ls_hydrogen_treatment mixed
_refine_ls_matrix_type full
_refine_ls_number_parameters 205
_refine_ls_number_reflns 5315
_refine_ls_number_restraints 1
_refine_ls_restrained_S_all 1.025
_refine_ls_R_factor_all 0.0673
_refine_ls_R_factor_gt 0.0430
_refine_ls_shift/su_max 0.000
_refine_ls_shift/su_mean 0.000
_refine_ls_structure_factor_coef Fsqd
_refine_ls_weighting_details 'calc w=1/[\s^2^(Fo^2^)+(0.0743P)^2^+0.2056P] where P=(Fo^2^+2Fc^2^)/3'
_refine_ls_weighting_scheme calc
_refine_ls_wR_factor_gt 0.1155
_refine_ls_wR_factor_ref 0.1313
_reflns_number_gt 3875
_reflns_number_total 5315
_reflns_threshold_expression I>2\s(I)
_cod_data_source_file b914368h.txt
_cod_data_source_block twh07pj1
_cod_depositor_comments
;
The following automatic conversions were performed:
'_symmetry_cell_setting' value 'Monoclinic' changed to 'monoclinic'
according to '/home/saulius/struct/CIF-dictionaries/cif_core.dic'
dictionary named 'cif_core.dic' version 2.4.1 from 2010-06-29.

Automatic conversion script
Id: cif_fix_enum 1527 2010-12-29 10:47:43Z saulius 
;
_cod_original_sg_symbol_Hall '-P 2ybc '
_cod_original_sg_symbol_H-M 'P 1 21/c 1 '
_cod_database_code 7002992

loop_
_symmetry_equiv_pos_as_xyz
'x, y, z'
'-x, y+1/2, -z+1/2'
'-x, -y, -z'
'x, -y-1/2, z-1/2'

loop_
_atom_site_label
_atom_site_type_symbol
_atom_site_fract_x
_atom_site_fract_y
_atom_site_fract_z
_atom_site_U_iso_or_equiv
_atom_site_adp_type
_atom_site_occupancy
_atom_site_symmetry_multiplicity
_atom_site_calc_flag
_atom_site_refinement_flags
_atom_site_disorder_assembly
_atom_site_disorder_group
O1 O 0.10673(6) 0.40274(10) -0.04165(6) 0.02392(17) Uani 1 1 d . . .
O2 O 0.02822(7) 0.70870(11) -0.06832(7) 0.02829(19) Uani 1 1 d . . .
O3 O 0.35710(7) 0.75894(8) 0.06813(6) 0.01945(15) Uani 1 1 d . . .
O4 O 0.49030(6) 0.57804(8) 0.12633(5) 0.01517(14) Uani 1 1 d . . .
N1 N 0.14110(8) 0.66608(11) -0.01873(7) 0.02154(18) Uani 1 1 d D . .
N2 N 0.80376(7) 0.22239(10) 0.24551(6) 0.01636(16) Uani 1 1 d . . .
C1 C 0.17474(8) 0.51486(12) -0.01057(7) 0.01683(18) Uani 1 1 d . . .
C2 C 0.29874(8) 0.48738(12) 0.04043(7) 0.01459(17) Uani 1 1 d . . .
C3 C 0.37827(8) 0.61703(11) 0.07669(7) 0.01462(17) Uani 1 1 d . . .
C4 C 0.33818(8) 0.33341(11) 0.05255(7) 0.01494(17) Uani 1 1 d . . .
H4 H 0.2856 0.2495 0.0275 0.018 Uiso 1 1 calc R . .
C5 C 0.45407(8) 0.29708(11) 0.10095(7) 0.01356(16) Uani 1 1 d . . .
C6 C 0.52970(8) 0.42374(10) 0.13952(7) 0.01274(16) Uani 1 1 d . . .
C7 C 0.64519(8) 0.40456(11) 0.19012(7) 0.01325(16) Uani 1 1 d . . .
C8 C 0.68982(8) 0.24805(11) 0.19950(7) 0.01301(16) Uani 1 1 d . . .
C9 C 0.61512(8) 0.11605(11) 0.16118(7) 0.01401(17) Uani 1 1 d . . .
C10 C 0.50088(8) 0.14202(11) 0.11376(7) 0.01462(17) Uani 1 1 d . . .
H10 H 0.4520 0.0543 0.0889 0.018 Uiso 1 1 calc R . .
C11 C 0.72075(8) 0.54378(11) 0.23422(7) 0.01629(18) Uani 1 1 d . . .
H11A H 0.6745 0.6247 0.2582 0.020 Uiso 1 1 calc R . .
H11B H 0.7519 0.5921 0.1807 0.020 Uiso 1 1 calc R . .
C12 C 0.81998(9) 0.48939(12) 0.32346(7) 0.01830(18) Uani 1 1 d . . .
H12A H 0.8743 0.5781 0.3470 0.022 Uiso 1 1 calc R . .
H12B H 0.7896 0.4561 0.3812 0.022 Uiso 1 1 calc R . .
C13 C 0.88276(9) 0.35160(12) 0.28981(8) 0.01955(19) Uani 1 1 d . . .
H13A H 0.9218 0.3895 0.2386 0.023 Uiso 1 1 calc R . .
H13B H 0.9426 0.3112 0.3495 0.023 Uiso 1 1 calc R . .
C14 C 0.86145(9) 0.07082(12) 0.23969(9) 0.0215(2) Uani 1 1 d . . .
H14A H 0.8784 0.0180 0.3072 0.026 Uiso 1 1 calc R . .
H14B H 0.9357 0.0912 0.2236 0.026 Uiso 1 1 calc R . .
C15 C 0.78885(9) -0.03915(12) 0.15904(8) 0.0204(2) Uani 1 1 d . . .
H15A H 0.8237 -0.1461 0.1663 0.024 Uiso 1 1 calc R . .
H15B H 0.7862 0.0011 0.0899 0.024 Uiso 1 1 calc R . .
C16 C 0.66664(9) -0.04802(11) 0.17229(8) 0.01752(18) Uani 1 1 d . . .
H16A H 0.6187 -0.1191 0.1199 0.021 Uiso 1 1 calc R . .
H16B H 0.6689 -0.0912 0.2407 0.021 Uiso 1 1 calc R . .
H1 H 0.1906(10) 0.7424(14) 0.0002(10) 0.021 Uiso 1 1 d D . .
H2 H -0.0164(12) 0.6636(16) -0.0271(10) 0.021 Uiso 1 1 d . . .

loop_
_atom_site_aniso_label
_atom_site_aniso_U_11
_atom_site_aniso_U_22
_atom_site_aniso_U_33
_atom_site_aniso_U_23
_atom_site_aniso_U_13
_atom_site_aniso_U_12
O1 0.0156(3) 0.0241(4) 0.0294(4) -0.0035(3) 0.0014(3) -0.0019(3)
O2 0.0180(4) 0.0319(5) 0.0329(4) 0.0085(4) 0.0032(3) 0.0074(3)
O3 0.0198(4) 0.0124(3) 0.0260(4) 0.0015(3) 0.0058(3) 0.0023(3)
O4 0.0147(3) 0.0099(3) 0.0197(3) 0.0001(2) 0.0025(2) 0.0008(2)
N1 0.0142(4) 0.0204(4) 0.0272(4) 0.0020(3) 0.0008(3) 0.0037(3)
N2 0.0137(4) 0.0116(3) 0.0221(4) -0.0013(3) 0.0018(3) 0.0003(3)
C1 0.0150(4) 0.0191(4) 0.0164(4) 0.0001(3) 0.0043(3) 0.0013(3)
C2 0.0129(4) 0.0156(4) 0.0151(4) 0.0001(3) 0.0032(3) 0.0000(3)
C3 0.0152(4) 0.0142(4) 0.0150(4) 0.0005(3) 0.0049(3) 0.0005(3)
C4 0.0149(4) 0.0144(4) 0.0155(4) -0.0011(3) 0.0039(3) -0.0021(3)
C5 0.0145(4) 0.0112(4) 0.0150(4) -0.0008(3) 0.0039(3) -0.0013(3)
C6 0.0150(4) 0.0091(4) 0.0146(4) -0.0002(3) 0.0048(3) -0.0002(3)
C7 0.0142(4) 0.0102(4) 0.0152(4) -0.0004(3) 0.0037(3) -0.0012(3)
C8 0.0141(4) 0.0117(4) 0.0134(4) 0.0004(3) 0.0039(3) -0.0001(3)
C9 0.0169(4) 0.0101(4) 0.0153(4) 0.0000(3) 0.0048(3) -0.0007(3)
C10 0.0165(4) 0.0106(4) 0.0168(4) -0.0013(3) 0.0044(3) -0.0028(3)
C11 0.0173(4) 0.0106(4) 0.0202(4) -0.0015(3) 0.0036(3) -0.0022(3)
C12 0.0179(4) 0.0153(4) 0.0195(4) -0.0024(3) 0.0012(3) -0.0030(3)
C13 0.0144(4) 0.0166(4) 0.0252(5) -0.0019(4) 0.0010(3) -0.0022(3)
C14 0.0169(4) 0.0145(4) 0.0313(5) 0.0002(4) 0.0034(4) 0.0040(3)
C15 0.0217(5) 0.0133(4) 0.0273(5) -0.0015(4) 0.0084(4) 0.0019(4)
C16 0.0204(5) 0.0102(4) 0.0217(4) 0.0000(3) 0.0053(3) -0.0002(3)

loop_
_atom_type_symbol
_atom_type_description
_atom_type_scat_dispersion_real
_atom_type_scat_dispersion_imag
_atom_type_scat_source
C C 0.0033 0.0016 'International Tables Vol C Tables 4.2.6.8 and 6.1.1.4'
H H 0.0000 0.0000 'International Tables Vol C Tables 4.2.6.8 and 6.1.1.4'
N N 0.0061 0.0033 'International Tables Vol C Tables 4.2.6.8 and 6.1.1.4'
O O 0.0106 0.0060 'International Tables Vol C Tables 4.2.6.8 and 6.1.1.4'

loop_
_geom_angle_atom_site_label_1
_geom_angle_atom_site_label_2
_geom_angle_atom_site_label_3
_geom_angle
_geom_angle_site_symmetry_1
_geom_angle_site_symmetry_3
_geom_angle_publ_flag
N1 O2 H2 104.0(8) . . ?
C3 O4 C6 123.11(8) . . ?
C1 N1 O2 121.48(9) . . ?
C1 N1 H1 121.1(9) . . ?
O2 N1 H1 117.0(9) . . ?
C8 N2 C13 122.12(8) . . ?
C8 N2 C14 123.09(8) . . ?
C13 N2 C14 114.01(8) . . ?
O1 C1 N1 122.72(9) . . ?
O1 C1 C2 121.64(9) . . ?
N1 C1 C2 115.62(9) . . ?
C4 C2 C3 119.77(8) . . ?
C4 C2 C1 118.27(9) . . ?
C3 C2 C1 121.96(9) . . ?
O3 C3 O4 115.63(9) . . ?
O3 C3 C2 127.22(9) . . ?
O4 C3 C2 117.15(8) . . ?
C2 C4 C5 121.85(9) . . ?
C2 C4 H4 119.1 . . ?
C5 C4 H4 119.1 . . ?
C4 C5 C6 117.91(8) . . ?
C4 C5 C10 124.76(9) . . ?
C6 C5 C10 117.33(8) . . ?
O4 C6 C7 116.01(8) . . ?
O4 C6 C5 120.13(8) . . ?
C7 C6 C5 123.86(8) . . ?
C6 C7 C8 117.30(8) . . ?
C6 C7 C11 121.58(8) . . ?
C8 C7 C11 121.11(8) . . ?
N2 C8 C7 119.94(8) . . ?
N2 C8 C9 119.78(8) . . ?
C7 C8 C9 120.28(8) . . ?
C10 C9 C8 119.78(8) . . ?
C10 C9 C16 121.83(8) . . ?
C8 C9 C16 118.36(8) . . ?
C9 C10 C5 121.40(8) . . ?
C9 C10 H10 119.3 . . ?
C5 C10 H10 119.3 . . ?
C7 C11 C12 109.92(8) . . ?
C7 C11 H11A 109.7 . . ?
C12 C11 H11A 109.7 . . ?
C7 C11 H11B 109.7 . . ?
C12 C11 H11B 109.7 . . ?
H11A C11 H11B 108.2 . . ?
C13 C12 C11 109.76(8) . . ?
C13 C12 H12A 109.7 . . ?
C11 C12 H12A 109.7 . . ?
C13 C12 H12B 109.7 . . ?
C11 C12 H12B 109.7 . . ?
H12A C12 H12B 108.2 . . ?
N2 C13 C12 111.89(8) . . ?
N2 C13 H13A 109.2 . . ?
C12 C13 H13A 109.2 . . ?
N2 C13 H13B 109.2 . . ?
C12 C13 H13B 109.2 . . ?
H13A C13 H13B 107.9 . . ?
N2 C14 C15 112.47(8) . . ?
N2 C14 H14A 109.1 . . ?
C15 C14 H14A 109.1 . . ?
N2 C14 H14B 109.1 . . ?
C15 C14 H14B 109.1 . . ?
H14A C14 H14B 107.8 . . ?
C14 C15 C16 109.34(8) . . ?
C14 C15 H15A 109.8 . . ?
C16 C15 H15A 109.8 . . ?
C14 C15 H15B 109.8 . . ?
C16 C15 H15B 109.8 . . ?
H15A C15 H15B 108.3 . . ?
C9 C16 C15 108.98(8) . . ?
C9 C16 H16A 109.9 . . ?
C15 C16 H16A 109.9 . . ?
C9 C16 H16B 109.9 . . ?
C15 C16 H16B 109.9 . . ?
H16A C16 H16B 108.3 . . ?

loop_
_geom_bond_atom_site_label_1
_geom_bond_atom_site_label_2
_geom_bond_distance
_geom_bond_site_symmetry_2
_geom_bond_publ_flag
O1 C1 1.2493(13) . ?
O2 N1 1.3928(12) . ?
O2 H2 0.952(14) . ?
O3 C3 1.2249(12) . ?
O4 C3 1.3766(12) . ?
O4 C6 1.3825(11) . ?
N1 C1 1.3359(14) . ?
N1 H1 0.869(8) . ?
N2 C8 1.3638(12) . ?
N2 C13 1.4670(13) . ?
N2 C14 1.4688(13) . ?
C1 C2 1.4861(13) . ?
C2 C4 1.3795(13) . ?
C2 C3 1.4515(13) . ?
C4 C5 1.4078(13) . ?
C4 H4 0.9500 . ?
C5 C6 1.4119(13) . ?
C5 C10 1.4183(13) . ?
C6 C7 1.3857(13) . ?
C7 C8 1.4201(13) . ?
C7 C11 1.5094(13) . ?
C8 C9 1.4398(13) . ?
C9 C10 1.3712(13) . ?
C9 C16 1.5096(13) . ?
C10 H10 0.9500 . ?
C11 C12 1.5270(14) . ?
C11 H11A 0.9900 . ?
C11 H11B 0.9900 . ?
C12 C13 1.5225(14) . ?
C12 H12A 0.9900 . ?
C12 H12B 0.9900 . ?
C13 H13A 0.9900 . ?
C13 H13B 0.9900 . ?
C14 C15 1.5212(15) . ?
C14 H14A 0.9900 . ?
C14 H14B 0.9900 . ?
C15 C16 1.5300(15) . ?
C15 H15A 0.9900 . ?
C15 H15B 0.9900 . ?
C16 H16A 0.9900 . ?
C16 H16B 0.9900 . ?

loop_
_geom_hbond_atom_site_label_D
_geom_hbond_atom_site_label_H
_geom_hbond_atom_site_label_A
_geom_hbond_distance_DH
_geom_hbond_distance_HA
_geom_hbond_distance_DA
_geom_hbond_angle_DHA
_geom_hbond_site_symmetry_A
N1 H1 O3 0.869(8) 1.974(11) 2.6694(12) 136.1(12) .
O2 H2 O1 0.952(14) 1.704(14) 2.6531(12) 174.1(13) 3_565

loop_
_geom_torsion_atom_site_label_1
_geom_torsion_atom_site_label_2
_geom_torsion_atom_site_label_3
_geom_torsion_atom_site_label_4
_geom_torsion
_geom_torsion_site_symmetry_1
_geom_torsion_site_symmetry_2
_geom_torsion_site_symmetry_3
_geom_torsion_site_symmetry_4
_geom_torsion_publ_flag
O2 N1 C1 O1 -3.84(16) . . . . ?
O2 N1 C1 C2 177.53(9) . . . . ?
O1 C1 C2 C4 0.34(14) . . . . ?
N1 C1 C2 C4 178.98(9) . . . . ?
O1 C1 C2 C3 179.97(9) . . . . ?
N1 C1 C2 C3 -1.39(13) . . . . ?
C6 O4 C3 O3 -177.77(8) . . . . ?
C6 O4 C3 C2 2.19(12) . . . . ?
C4 C2 C3 O3 177.15(9) . . . . ?
C1 C2 C3 O3 -2.47(15) . . . . ?
C4 C2 C3 O4 -2.81(13) . . . . ?
C1 C2 C3 O4 177.58(8) . . . . ?
C3 C2 C4 C5 1.03(14) . . . . ?
C1 C2 C4 C5 -179.34(8) . . . . ?
C2 C4 C5 C6 1.43(13) . . . . ?
C2 C4 C5 C10 -178.42(9) . . . . ?
C3 O4 C6 C7 179.26(8) . . . . ?
C3 O4 C6 C5 0.26(13) . . . . ?
C4 C5 C6 O4 -2.10(13) . . . . ?
C10 C5 C6 O4 177.76(8) . . . . ?
C4 C5 C6 C7 178.97(8) . . . . ?
C10 C5 C6 C7 -1.17(13) . . . . ?
O4 C6 C7 C8 -176.37(8) . . . . ?
C5 C6 C7 C8 2.60(13) . . . . ?
O4 C6 C7 C11 4.01(13) . . . . ?
C5 C6 C7 C11 -177.03(8) . . . . ?
C13 N2 C8 C7 2.27(13) . . . . ?
C14 N2 C8 C7 -167.01(9) . . . . ?
C13 N2 C8 C9 -177.34(8) . . . . ?
C14 N2 C8 C9 13.38(14) . . . . ?
C6 C7 C8 N2 177.82(8) . . . . ?
C11 C7 C8 N2 -2.56(13) . . . . ?
C6 C7 C8 C9 -2.57(13) . . . . ?
C11 C7 C8 C9 177.05(8) . . . . ?
N2 C8 C9 C10 -179.17(8) . . . . ?
C7 C8 C9 C10 1.22(13) . . . . ?
N2 C8 C9 C16 -0.77(13) . . . . ?
C7 C8 C9 C16 179.61(8) . . . . ?
C8 C9 C10 C5 0.28(13) . . . . ?
C16 C9 C10 C5 -178.06(9) . . . . ?
C4 C5 C10 C9 179.51(9) . . . . ?
C6 C5 C10 C9 -0.34(13) . . . . ?
C6 C7 C11 C12 153.77(9) . . . . ?
C8 C7 C11 C12 -25.83(12) . . . . ?
C7 C11 C12 C13 52.76(11) . . . . ?
C8 N2 C13 C12 26.85(13) . . . . ?
C14 N2 C13 C12 -162.97(9) . . . . ?
C11 C12 C13 N2 -54.17(11) . . . . ?
C8 N2 C14 C15 12.74(14) . . . . ?
C13 N2 C14 C15 -157.33(9) . . . . ?
N2 C14 C15 C16 -48.93(12) . . . . ?
C10 C9 C16 C15 142.82(9) . . . . ?
C8 C9 C16 C15 -35.53(12) . . . . ?
C14 C15 C16 C9 59.34(11) . . . . ?

loop_
_cod_related_entry_id
_cod_related_entry_database
_cod_related_entry_code
1 ChemSpider 30652645
